data_4308300
loop_
_publ_author_name
'Xiaojun Gu'
'Dongfeng Xue'

_publ_section_title
;
3D Coordination Framework [Ln4(\m3-OH)2Cu6I5(IN)8(OAc)3] (IN =
Isonicotinate): Employing 2D Layers of Lanthanide Wheel Clusters and 1D
Chains of Copper Halide Clusters
;
_journal_name_full 'Inorganic Chemistry'
_journal_page_first 5349
_journal_page_last 5353
_journal_paper_doi 10.1021/ic7004826
_journal_volume 46
_journal_year 2007
_chemical_formula_sum 'C54 H43 Cu6 I5 N8 Nd4 O24'
_chemical_formula_weight 2780.66
_chemical_name_systematic
; 
 ? 
;
_space_group_IT_number 14
_symmetry_cell_setting monoclinic
_symmetry_space_group_name_Hall '-P 2ybc'
_symmetry_space_group_name_H-M 'P 1 21/c 1'
_atom_sites_solution_hydrogens geom
_atom_sites_solution_primary direct
_atom_sites_solution_secondary difmap
_audit_creation_method SHELXL-97
_cell_angle_alpha 90.00
_cell_angle_beta 96.233(3)
_cell_angle_gamma 90.00
_cell_formula_units_Z 4
_cell_length_a 18.0567(9)
_cell_length_b 18.3122(9)
_cell_length_c 21.6870(11)
_cell_measurement_temperature 273(2)
_cell_volume 7128.6(6)
_computing_structure_refinement 'SHELXL-97 (Sheldrick, 1997)'
_computing_structure_solution 'SHELXS-97 (Sheldrick, 1990)'
_diffrn_ambient_temperature 273(2)
_diffrn_measured_fraction_theta_full 0.972
_diffrn_measured_fraction_theta_max 0.972
_diffrn_radiation_monochromator graphite
_diffrn_radiation_source 'fine-focus sealed tube'
_diffrn_radiation_type MoK\a
_diffrn_radiation_wavelength 0.71073
_diffrn_reflns_av_R_equivalents 0.0438
_diffrn_reflns_av_sigmaI/netI 0.0570
_diffrn_reflns_limit_h_max 25
_diffrn_reflns_limit_h_min -22
_diffrn_reflns_limit_k_max 25
_diffrn_reflns_limit_k_min -23
_diffrn_reflns_limit_l_max 30
_diffrn_reflns_limit_l_min -22
_diffrn_reflns_number 53655
_diffrn_reflns_theta_full 30.27
_diffrn_reflns_theta_max 30.27
_diffrn_reflns_theta_min 1.59
_exptl_absorpt_coefficient_mu 6.852
_exptl_crystal_colour yellow
_exptl_crystal_density_diffrn 2.591
_exptl_crystal_density_method 'not measured'
_exptl_crystal_F_000 5176
_exptl_crystal_size_max 0.35
_exptl_crystal_size_mid 0.28
_exptl_crystal_size_min 0.25
_refine_diff_density_max 1.366
_refine_diff_density_min -1.949
_refine_diff_density_rms 0.200
_refine_ls_extinction_coef 0.000018(6)
_refine_ls_extinction_expression Fc^*^=kFc[1+0.001xFc^2^\l^3^/sin(2\q)]^-1/4^
_refine_ls_extinction_method SHELXL
_refine_ls_goodness_of_fit_ref 1.018
_refine_ls_hydrogen_treatment mixed
_refine_ls_matrix_type full
_refine_ls_number_parameters 919
_refine_ls_number_reflns 20705
_refine_ls_number_restraints 0
_refine_ls_restrained_S_all 1.018
_refine_ls_R_factor_all 0.0602
_refine_ls_R_factor_gt 0.0384
_refine_ls_shift/su_max 0.002
_refine_ls_shift/su_mean 0.000
_refine_ls_structure_factor_coef Fsqd
_refine_ls_weighting_details 'calc w=1/[\s^2^(Fo^2^)+(0.0360P)^2^+6.4381P] where P=(Fo^2^+2Fc^2^)/3'
_refine_ls_weighting_scheme calc
_refine_ls_wR_factor_gt 0.0804
_refine_ls_wR_factor_ref 0.0896
_reflns_number_gt 15546
_reflns_number_total 20705
_reflns_threshold_expression >2sigma(I)
_cod_data_source_file ic7004826-file001_1.cif
_cod_data_source_block 1
_cod_database_code 4308300

loop_
_symmetry_equiv_pos_as_xyz
'x, y, z'
'-x, y+1/2, -z+1/2'
'-x, -y, -z'
'x, -y-1/2, z-1/2'

loop_
_atom_site_label
_atom_site_type_symbol
_atom_site_fract_x
_atom_site_fract_y
_atom_site_fract_z
_atom_site_U_iso_or_equiv
_atom_site_adp_type
_atom_site_occupancy
_atom_site_symmetry_multiplicity
_atom_site_calc_flag
_atom_site_refinement_flags
_atom_site_disorder_assembly
_atom_site_disorder_group
Nd1 Nd 0.027504(13) 0.668521(12) 0.098494(11) 0.01474(5) Uani 1 1 d . . .
Nd4 Nd 0.028978(12) 0.424551(12) 0.435473(11) 0.01514(5) Uani 1 1 d . . .
Nd2 Nd -0.031206(13) 0.459133(12) 0.073799(11) 0.01655(5) Uani 1 1 d . . .
Nd3 Nd 0.010071(13) 0.504992(12) 0.251100(11) 0.01596(5) Uani 1 1 d . . .
I5 I -0.50824(2) 0.631157(19) 0.456930(17) 0.03373(8) Uani 1 1 d . . .
I4 I -0.46755(2) 0.80911(2) 0.317695(18) 0.03923(9) Uani 1 1 d . . .
I3 I -0.50266(2) 0.88173(2) 0.495647(18) 0.03602(9) Uani 1 1 d . . .
I2 I -0.48133(2) 0.57795(2) 0.26550(2) 0.04053(10) Uani 1 1 d . . .
I1 I -0.52157(2) 0.77228(2) 0.138650(19) 0.04579(10) Uani 1 1 d . . .
Cu2 Cu -0.45934(4) 0.76638(4) 0.43430(3) 0.03763(17) Uani 1 1 d . . .
Cu1 Cu -0.54857(4) 0.74904(4) 0.51939(4) 0.04355(18) Uani 1 1 d . . .
Cu3 Cu -0.52506(4) 0.68037(4) 0.34154(4) 0.04374(19) Uani 1 1 d . . .
Cu4 Cu -0.44049(4) 0.70826(4) 0.23131(5) 0.0523(2) Uani 1 1 d . . .
O2 O -0.01995(17) 0.57505(15) 0.02191(14) 0.0171(6) Uani 1 1 d . . .
O6 O -0.08635(19) 0.70802(18) 0.04061(18) 0.0305(8) Uani 1 1 d . . .
O24 O 0.0215(2) 0.53545(17) 0.36346(15) 0.0269(8) Uani 1 1 d . . .
O23 O 0.00414(19) 0.56266(17) 0.45802(15) 0.0230(7) Uani 1 1 d . . .
O10 O -0.06720(19) 0.60912(19) 0.25074(18) 0.0305(8) Uani 1 1 d . . .
O20 O 0.0273(2) 0.40147(18) 0.17867(16) 0.0297(8) Uani 1 1 d . . .
O18 O 0.13216(19) 0.4540(2) 0.28419(17) 0.0301(8) Uani 1 1 d . . .
O4 O 0.06991(19) 0.72928(18) 0.01102(17) 0.0275(8) Uani 1 1 d . . .
O1 O 0.03373(17) 0.54584(16) 0.14717(14) 0.0184(6) Uani 1 1 d . . .
O13 O 0.14192(19) 0.6059(2) 0.07330(18) 0.0330(8) Uani 1 1 d . . .
O14 O -0.1443(2) 0.4766(2) 0.00156(19) 0.0365(9) Uani 1 1 d . . .
O15 O -0.10488(18) 0.44104(19) 0.42767(17) 0.0289(8) Uani 1 1 d . . .
O22 O 0.0268(2) 0.80271(17) 0.12751(16) 0.0277(8) Uani 1 1 d . . .
O8 O 0.1218(2) 0.67297(18) 0.18460(17) 0.0290(8) Uani 1 1 d . . .
C53 C 0.0105(3) 0.5832(2) 0.4038(2) 0.0213(10) Uani 1 1 d . . .
O17 O 0.1372(2) 0.4073(2) 0.37977(17) 0.0383(9) Uani 1 1 d . . .
O9 O -0.0698(2) 0.6796(2) 0.1677(2) 0.0426(11) Uani 1 1 d . . .
C36 C 0.1723(3) 0.5564(3) 0.0452(2) 0.0228(10) Uani 1 1 d . . .
O12 O -0.1298(2) 0.4636(2) 0.2400(2) 0.0502(12) Uani 1 1 d . . .
O3 O 0.0822(2) 0.66073(18) -0.07215(17) 0.0306(8) Uani 1 1 d . . .
O16 O -0.1357(2) 0.5162(2) 0.50283(19) 0.0345(9) Uani 1 1 d . . .
O19 O 0.0928(2) 0.4008(2) 0.09911(19) 0.0414(10) Uani 1 1 d . . .
O7 O 0.1007(2) 0.6040(2) 0.26541(17) 0.0336(9) Uani 1 1 d . . .
C21 C -0.1780(3) 0.6706(3) 0.2188(2) 0.0233(10) Uani 1 1 d . . .
O5 O -0.08427(19) 0.82416(17) 0.01109(18) 0.0291(8) Uani 1 1 d . . .
C33 C 0.2502(3) 0.5364(2) 0.0706(2) 0.0217(10) Uani 1 1 d . . .
N3 N -0.6376(2) 0.6838(3) 0.3178(2) 0.0371(11) Uani 1 1 d . . .
N1 N -0.6605(2) 0.7528(3) 0.4939(2) 0.0364(11) Uani 1 1 d . . .
C6 C 0.1065(3) 0.7033(2) -0.0297(2) 0.0221(10) Uani 1 1 d . . .
N4 N -0.3288(3) 0.6970(3) 0.2273(2) 0.0373(11) Uani 1 1 d . . .
C24 C -0.0983(3) 0.6523(2) 0.2118(2) 0.0243(10) Uani 1 1 d . . .
C12 C -0.1156(3) 0.7641(2) 0.0174(2) 0.0220(10) Uani 1 1 d . . .
C42 C -0.1503(3) 0.4756(3) 0.4567(2) 0.0226(10) Uani 1 1 d . . .
O21 O 0.01348(18) 0.90324(16) 0.17800(15) 0.0224(7) Uani 1 1 d . . .
N2 N -0.3490(2) 0.7515(3) 0.4631(2) 0.0364(11) Uani 1 1 d . . .
O11 O -0.1157(2) 0.4966(2) 0.1446(2) 0.0481(12) Uani 1 1 d . . .
C51 C 0.0320(3) 0.8374(2) 0.1778(2) 0.0237(10) Uani 1 1 d . . .
C18 C 0.1396(3) 0.6446(3) 0.2361(2) 0.0237(10) Uani 1 1 d . . .
C45 C 0.2504(3) 0.4287(3) 0.3379(2) 0.0256(10) Uani 1 1 d . . .
C27 C -0.2378(3) 0.4742(3) 0.1688(2) 0.0270(11) Uani 1 1 d . . .
C39 C -0.2317(3) 0.4683(2) 0.4331(3) 0.0254(11) Uani 1 1 d . . .
C48 C 0.1656(3) 0.4301(3) 0.3336(2) 0.0256(11) Uani 1 1 d . . .
C22 C -0.2162(3) 0.6353(3) 0.2617(3) 0.0343(13) Uani 1 1 d . . .
H22A H -0.1916 0.6017 0.2888 0.041 Uiso 1 1 calc R . .
C49 C 0.0813(3) 0.3786(3) 0.1519(2) 0.0306(12) Uani 1 1 d . . .
C30 C -0.1554(3) 0.4773(3) 0.1860(3) 0.0318(12) Uani 1 1 d . . .
C17 C -0.6851(3) 0.6463(3) 0.3476(3) 0.0389(13) Uani 1 1 d . . .
H17A H -0.6686 0.6272 0.3864 0.047 Uiso 1 1 calc R . .
C54 C 0.0067(5) 0.6612(3) 0.3866(3) 0.058(2) Uani 1 1 d . . .
H54A H -0.0419 0.6799 0.3918 0.087 Uiso 1 1 calc R . .
H54B H 0.0158 0.6665 0.3440 0.087 Uiso 1 1 calc R . .
H54C H 0.0436 0.6879 0.4127 0.087 Uiso 1 1 calc R . .
C5 C -0.7073(3) 0.7178(3) 0.5279(3) 0.0439(16) Uani 1 1 d . . .
H5A H -0.6875 0.6858 0.5587 0.053 Uiso 1 1 calc R . .
C38 C -0.2860(3) 0.4847(3) 0.4714(3) 0.0466(16) Uani 1 1 d . . .
H38A H -0.2724 0.5006 0.5118 0.056 Uiso 1 1 calc R . .
C16 C -0.7580(3) 0.6343(3) 0.3237(3) 0.0346(13) Uani 1 1 d . . .
H16A H -0.7901 0.6084 0.3464 0.042 Uiso 1 1 calc R . .
C11 C -0.3090(3) 0.6993(3) 0.4408(3) 0.0450(16) Uani 1 1 d . . .
H11A H -0.3331 0.6663 0.4128 0.054 Uiso 1 1 calc R . .
C44 C 0.2886(3) 0.4523(3) 0.2901(3) 0.0366(13) Uani 1 1 d . . .
H44A H 0.2629 0.4664 0.2525 0.044 Uiso 1 1 calc R . .
C34 C 0.2744(3) 0.4654(3) 0.0689(3) 0.0420(15) Uani 1 1 d . . .
H34A H 0.2420 0.4286 0.0535 0.050 Uiso 1 1 calc R . .
C23 C -0.2899(3) 0.6494(4) 0.2646(3) 0.0440(15) Uani 1 1 d . . .
H23A H -0.3142 0.6246 0.2939 0.053 Uiso 1 1 calc R . .
C4 C -0.7830(3) 0.7272(3) 0.5190(3) 0.0387(14) Uani 1 1 d . . .
H4A H -0.8139 0.7014 0.5429 0.046 Uiso 1 1 calc R . .
C46 C 0.2912(3) 0.4066(3) 0.3918(3) 0.0386(13) Uani 1 1 d . . .
H46A H 0.2673 0.3887 0.4246 0.046 Uiso 1 1 calc R . .
C20 C -0.2180(3) 0.7210(3) 0.1810(3) 0.0350(13) Uani 1 1 d . . .
H20A H -0.1946 0.7471 0.1519 0.042 Uiso 1 1 calc R . .
C26 C -0.2827(3) 0.4360(4) 0.2035(3) 0.0527(18) Uani 1 1 d . . .
H26A H -0.2619 0.4098 0.2378 0.063 Uiso 1 1 calc R . .
C7 C -0.3137(3) 0.7975(3) 0.5040(3) 0.0422(15) Uani 1 1 d . . .
H7A H -0.3415 0.8328 0.5220 0.051 Uiso 1 1 calc R . .
C13 C -0.6630(3) 0.7120(4) 0.2626(3) 0.0489(17) Uani 1 1 d . . .
H13A H -0.6307 0.7397 0.2414 0.059 Uiso 1 1 calc R . .
C31 C 0.3728(3) 0.5670(4) 0.1152(3) 0.0428(15) Uani 1 1 d . . .
H31A H 0.4061 0.6024 0.1319 0.051 Uiso 1 1 calc R . .
C19 C -0.2920(3) 0.7324(3) 0.1864(3) 0.0432(15) Uani 1 1 d . . .
H19A H -0.3177 0.7664 0.1604 0.052 Uiso 1 1 calc R . .
C32 C 0.3006(3) 0.5878(3) 0.0950(3) 0.0376(13) Uani 1 1 d . . .
H32A H 0.2862 0.6363 0.0978 0.045 Uiso 1 1 calc R . .
C37 C -0.3589(3) 0.4776(3) 0.4500(4) 0.0480(17) Uani 1 1 d . . .
H37A H -0.3942 0.4892 0.4767 0.058 Uiso 1 1 calc R . .
C35 C 0.3467(3) 0.4494(3) 0.0902(3) 0.0506(17) Uani 1 1 d . . .
H35A H 0.3619 0.4009 0.0895 0.061 Uiso 1 1 calc R . .
Cu5 Cu 0.5003(3) 0.4685(3) 0.1190(3) 0.0700(9) Uani 0.637(6) 1 d P . 1
Cu5' Cu 0.5024(6) 0.4878(6) 0.1317(5) 0.0700(9) Uani 0.363(6) 1 d P . 2
Cu6 Cu -0.48768(14) 0.4284(3) 0.36851(16) 0.0694(8) Uani 0.637(6) 1 d P . 1
Cu6' Cu -0.4881(3) 0.4630(4) 0.3611(3) 0.0694(8) Uani 0.363(6) 1 d P . 2
N6 N 0.3961(3) 0.4992(3) 0.1118(2) 0.0423(12) Uani 1 1 d . . .
N5 N -0.3919(3) 0.4728(3) 0.1404(3) 0.0456(13) Uani 1 1 d . . .
N7 N -0.3829(3) 0.4550(3) 0.3933(3) 0.0530(15) Uani 1 1 d . . .
C14 C -0.7343(3) 0.7019(3) 0.2360(3) 0.0401(14) Uani 1 1 d . . .
H14A H -0.7498 0.7225 0.1975 0.048 Uiso 1 1 calc R . .
N8 N 0.4050(3) 0.4368(3) 0.3517(3) 0.0488(14) Uani 1 1 d . . .
C47 C 0.3672(3) 0.4110(4) 0.3967(3) 0.0509(17) Uani 1 1 d . . .
H47A H 0.3940 0.3953 0.4334 0.061 Uiso 1 1 calc R . .
C43 C 0.3654(3) 0.4550(4) 0.2984(3) 0.0493(17) Uani 1 1 d . . .
H43A H 0.3907 0.4701 0.2655 0.059 Uiso 1 1 calc R . .
C1 C -0.6896(3) 0.7964(4) 0.4497(3) 0.0451(16) Uani 1 1 d . . .
H1A H -0.6579 0.8201 0.4251 0.054 Uiso 1 1 calc R . .
C28 C -0.2713(4) 0.5087(4) 0.1182(3) 0.0528(18) Uani 1 1 d . . .
H28A H -0.2426 0.5338 0.0921 0.063 Uiso 1 1 calc R . .
C29 C -0.3483(4) 0.5069(4) 0.1049(4) 0.065(2) Uani 1 1 d . . .
H29A H -0.3698 0.5307 0.0695 0.078 Uiso 1 1 calc R . .
C50 C 0.1333(5) 0.3222(4) 0.1835(3) 0.068(2) Uani 1 1 d . . .
H50A H 0.1664 0.3453 0.2152 0.101 Uiso 1 1 calc R . .
H50B H 0.1617 0.3001 0.1535 0.101 Uiso 1 1 calc R . .
H50C H 0.1047 0.2854 0.2018 0.101 Uiso 1 1 calc R . .
C25 C -0.3583(4) 0.4360(5) 0.1884(3) 0.068(2) Uani 1 1 d . . .
H25A H -0.3876 0.4089 0.2128 0.081 Uiso 1 1 calc R . .
C40 C -0.2554(3) 0.4430(5) 0.3763(3) 0.068(2) Uani 1 1 d . . .
H40A H -0.2212 0.4289 0.3494 0.082 Uiso 1 1 calc R . .
C41 C -0.3308(4) 0.4381(7) 0.3579(3) 0.097(4) Uani 1 1 d . . .
H41A H -0.3457 0.4217 0.3179 0.117 Uiso 1 1 calc R . .
C52 C 0.0623(5) 0.8022(3) 0.2383(3) 0.061(2) Uani 1 1 d . . .
H52A H 0.0617 0.8370 0.2714 0.092 Uiso 1 1 calc R . .
H52B H 0.1126 0.7863 0.2356 0.092 Uiso 1 1 calc R . .
H52C H 0.0320 0.7610 0.2463 0.092 Uiso 1 1 calc R . .
C15 C -0.7827(3) 0.6612(3) 0.2660(2) 0.0233(10) Uani 1 1 d . . .
C2 C -0.7653(3) 0.8085(3) 0.4381(3) 0.0373(13) Uani 1 1 d . . .
H2A H -0.7839 0.8390 0.4058 0.045 Uiso 1 1 calc R . .
C3 C -0.8127(3) 0.7756(2) 0.4743(2) 0.0226(10) Uani 1 1 d . . .
C8 C -0.2387(3) 0.7950(3) 0.5206(3) 0.0381(14) Uani 1 1 d . . .
H8A H -0.2158 0.8295 0.5479 0.046 Uiso 1 1 calc R . .
C9 C -0.1970(3) 0.7408(2) 0.4966(2) 0.0240(10) Uani 1 1 d . . .
C10 C -0.2339(3) 0.6912(3) 0.4566(3) 0.0385(14) Uani 1 1 d . . .
H10A H -0.2082 0.6528 0.4406 0.046 Uiso 1 1 calc R . .

loop_
_atom_site_aniso_label
_atom_site_aniso_U_11
_atom_site_aniso_U_22
_atom_site_aniso_U_33
_atom_site_aniso_U_23
_atom_site_aniso_U_13
_atom_site_aniso_U_12
Nd1 0.01083(11) 0.01580(10) 0.01731(12) 0.00033(9) 0.00020(9) 0.00103(8)
Nd4 0.01018(11) 0.01998(11) 0.01511(11) -0.00074(9) 0.00065(9) 0.00152(8)
Nd2 0.01441(11) 0.01929(11) 0.01551(12) -0.00100(9) -0.00035(9) -0.00207(9)
Nd3 0.01185(11) 0.02185(11) 0.01382(11) 0.00182(9) -0.00025(9) -0.00090(9)
I5 0.02701(18) 0.03900(18) 0.03344(19) 0.00123(15) -0.00457(15) 0.00235(14)
I4 0.0455(2) 0.03930(19) 0.0330(2) -0.00378(16) 0.00470(17) -0.00544(17)
I3 0.02814(19) 0.03865(18) 0.0412(2) -0.00367(16) 0.00341(16) 0.00127(15)
I2 0.0348(2) 0.04031(19) 0.0468(2) -0.00032(17) 0.00577(18) -0.00530(16)
I1 0.0437(2) 0.0618(2) 0.0303(2) 0.00777(18) -0.00289(17) -0.0009(2)
Cu2 0.0182(3) 0.0541(4) 0.0394(4) -0.0047(3) -0.0025(3) -0.0015(3)
Cu1 0.0229(4) 0.0602(5) 0.0473(5) 0.0017(4) 0.0026(3) 0.0021(3)
Cu3 0.0209(4) 0.0622(5) 0.0457(5) -0.0012(4) -0.0074(3) -0.0060(3)
Cu4 0.0230(4) 0.0539(5) 0.0807(7) 0.0075(4) 0.0085(4) 0.0074(3)
O2 0.0161(15) 0.0217(14) 0.0130(15) 0.0024(12) -0.0005(12) 0.0013(12)
O6 0.0169(17) 0.0280(17) 0.044(2) 0.0057(16) -0.0079(16) 0.0043(14)
O24 0.044(2) 0.0216(16) 0.0159(16) -0.0026(13) 0.0062(15) -0.0049(15)
O23 0.0286(19) 0.0274(16) 0.0141(16) 0.0026(13) 0.0073(14) 0.0039(14)
O10 0.0190(18) 0.0349(18) 0.038(2) 0.0014(17) 0.0049(16) 0.0063(15)
O20 0.038(2) 0.0245(16) 0.0261(19) -0.0005(15) -0.0006(17) -0.0023(15)
O18 0.0146(17) 0.047(2) 0.0284(19) 0.0027(17) 0.0006(15) 0.0092(15)
O4 0.0228(18) 0.0309(17) 0.030(2) 0.0047(15) 0.0090(15) -0.0002(14)
O1 0.0188(16) 0.0212(14) 0.0145(15) -0.0014(12) -0.0014(13) -0.0010(12)
O13 0.0189(18) 0.042(2) 0.039(2) -0.0006(18) 0.0059(16) 0.0098(16)
O14 0.0223(19) 0.041(2) 0.042(2) -0.0059(18) -0.0137(17) 0.0016(16)
O15 0.0109(16) 0.0414(19) 0.034(2) -0.0112(16) -0.0010(15) 0.0010(14)
O22 0.040(2) 0.0207(15) 0.0228(18) -0.0032(14) 0.0029(16) 0.0037(15)
O8 0.0253(19) 0.0308(17) 0.0285(19) -0.0002(15) -0.0080(15) -0.0028(15)
C53 0.026(3) 0.021(2) 0.017(2) -0.0016(18) 0.0014(19) -0.0025(18)
O17 0.0206(19) 0.069(3) 0.026(2) -0.0016(19) 0.0052(16) 0.0054(18)
O9 0.035(2) 0.044(2) 0.054(3) 0.013(2) 0.028(2) 0.0114(18)
C36 0.011(2) 0.029(2) 0.028(3) 0.005(2) 0.0004(19) 0.0007(18)
O12 0.022(2) 0.061(3) 0.062(3) 0.011(2) -0.018(2) -0.0076(19)
O3 0.028(2) 0.0280(17) 0.035(2) -0.0041(16) 0.0003(16) -0.0096(15)
O16 0.0185(18) 0.041(2) 0.044(2) -0.0177(18) 0.0002(17) -0.0023(15)
O19 0.030(2) 0.061(3) 0.033(2) 0.003(2) 0.0022(18) 0.0190(19)
O7 0.025(2) 0.041(2) 0.033(2) 0.0018(17) -0.0069(16) -0.0133(16)
C21 0.015(2) 0.027(2) 0.028(3) -0.002(2) 0.0040(19) -0.0005(18)
O5 0.0207(18) 0.0247(16) 0.040(2) -0.0028(15) -0.0047(16) -0.0066(14)
C33 0.013(2) 0.029(2) 0.024(2) -0.001(2) 0.0040(18) 0.0018(18)
N3 0.015(2) 0.054(3) 0.040(3) 0.002(2) -0.004(2) -0.006(2)
N1 0.019(2) 0.046(3) 0.044(3) 0.000(2) 0.005(2) 0.008(2)
C6 0.025(3) 0.018(2) 0.024(2) 0.0099(19) 0.002(2) -0.0012(18)
N4 0.021(2) 0.044(3) 0.048(3) 0.002(2) 0.008(2) 0.005(2)
C24 0.020(2) 0.020(2) 0.034(3) -0.004(2) 0.007(2) 0.0038(18)
C12 0.018(2) 0.023(2) 0.024(2) -0.0043(19) -0.0016(19) 0.0003(18)
C42 0.012(2) 0.026(2) 0.029(3) 0.000(2) 0.0000(19) -0.0010(18)
O21 0.0249(18) 0.0214(15) 0.0198(17) -0.0018(13) -0.0024(14) 0.0050(13)
N2 0.018(2) 0.044(3) 0.045(3) -0.009(2) -0.008(2) -0.0018(19)
O11 0.034(2) 0.054(3) 0.061(3) -0.018(2) 0.027(2) -0.0116(19)
C51 0.031(3) 0.020(2) 0.020(2) 0.0009(19) 0.002(2) 0.0079(19)
C18 0.019(2) 0.028(2) 0.024(2) -0.005(2) -0.001(2) -0.0027(19)
C45 0.013(2) 0.034(2) 0.029(3) -0.003(2) -0.0006(19) 0.0019(19)
C27 0.010(2) 0.038(3) 0.032(3) -0.007(2) 0.001(2) 0.0003(19)
C39 0.011(2) 0.026(2) 0.039(3) -0.004(2) 0.001(2) -0.0004(18)
C48 0.011(2) 0.034(2) 0.031(3) -0.009(2) -0.001(2) 0.0034(19)
C22 0.020(3) 0.041(3) 0.043(3) 0.015(3) 0.007(2) 0.006(2)
C49 0.034(3) 0.030(2) 0.025(3) -0.005(2) -0.010(2) 0.009(2)
C30 0.018(3) 0.032(3) 0.046(3) -0.009(3) 0.007(2) 0.000(2)
C17 0.028(3) 0.053(3) 0.033(3) 0.007(3) -0.007(2) -0.006(3)
C54 0.128(7) 0.023(3) 0.023(3) -0.001(2) 0.014(4) -0.009(3)
C5 0.022(3) 0.038(3) 0.070(5) 0.023(3) -0.005(3) 0.006(2)
C38 0.020(3) 0.060(4) 0.060(4) -0.031(3) 0.006(3) -0.003(3)
C16 0.026(3) 0.047(3) 0.029(3) 0.012(3) -0.004(2) -0.008(2)
C11 0.022(3) 0.055(4) 0.056(4) -0.028(3) -0.008(3) -0.001(3)
C44 0.017(3) 0.054(3) 0.038(3) 0.007(3) -0.001(2) -0.001(2)
C34 0.026(3) 0.036(3) 0.062(4) -0.008(3) -0.007(3) 0.008(2)
C23 0.024(3) 0.065(4) 0.046(4) 0.015(3) 0.016(3) 0.003(3)
C4 0.024(3) 0.040(3) 0.052(4) 0.017(3) 0.002(3) 0.006(2)
C46 0.022(3) 0.063(4) 0.031(3) -0.003(3) 0.003(2) 0.006(3)
C20 0.025(3) 0.040(3) 0.040(3) 0.012(3) 0.009(2) 0.002(2)
C26 0.017(3) 0.102(5) 0.038(3) 0.026(4) -0.001(3) -0.004(3)
C7 0.021(3) 0.044(3) 0.059(4) -0.020(3) -0.007(3) 0.005(2)
C13 0.025(3) 0.078(4) 0.041(4) 0.021(3) -0.008(3) -0.018(3)
C31 0.022(3) 0.057(4) 0.046(4) 0.000(3) -0.008(3) -0.007(3)
C19 0.026(3) 0.044(3) 0.059(4) 0.018(3) 0.005(3) 0.009(3)
C32 0.024(3) 0.036(3) 0.050(4) -0.009(3) -0.007(3) 0.002(2)
C37 0.023(3) 0.049(3) 0.072(5) -0.011(3) 0.006(3) 0.002(3)
C35 0.031(3) 0.043(3) 0.074(5) -0.009(3) -0.008(3) 0.020(3)
Cu5 0.0144(5) 0.115(3) 0.077(3) -0.0226(15) -0.0142(12) 0.0145(15)
Cu5' 0.0144(5) 0.115(3) 0.077(3) -0.0226(15) -0.0142(12) 0.0145(15)
Cu6 0.0112(4) 0.126(3) 0.0684(11) 0.0148(18) -0.0053(5) -0.0076(14)
Cu6' 0.0112(4) 0.126(3) 0.0684(11) 0.0148(18) -0.0053(5) -0.0076(14)
N6 0.017(2) 0.060(3) 0.048(3) 0.002(3) -0.007(2) 0.007(2)
N5 0.016(2) 0.076(4) 0.043(3) -0.012(3) -0.006(2) 0.002(2)
N7 0.010(2) 0.090(4) 0.058(4) 0.025(3) -0.002(2) 0.003(2)
C14 0.024(3) 0.064(4) 0.031(3) 0.014(3) -0.006(2) -0.011(3)
N8 0.014(2) 0.081(4) 0.050(3) -0.002(3) -0.003(2) -0.001(2)
C47 0.021(3) 0.092(5) 0.037(3) -0.001(4) -0.008(3) 0.010(3)
C43 0.021(3) 0.076(4) 0.053(4) 0.005(4) 0.011(3) -0.010(3)
C1 0.020(3) 0.075(4) 0.041(4) 0.013(3) 0.005(3) -0.003(3)
C28 0.030(3) 0.066(4) 0.061(5) 0.025(4) -0.005(3) -0.004(3)
C29 0.036(4) 0.081(5) 0.072(5) 0.033(4) -0.020(4) 0.005(4)
C50 0.086(6) 0.057(4) 0.053(4) -0.004(3) -0.019(4) 0.046(4)
C25 0.018(3) 0.136(7) 0.049(4) 0.016(5) -0.001(3) -0.013(4)
C40 0.017(3) 0.156(8) 0.032(3) -0.016(4) 0.006(3) -0.008(4)
C41 0.016(3) 0.240(12) 0.035(4) -0.015(6) -0.004(3) -0.025(5)
C52 0.112(7) 0.044(3) 0.025(3) 0.000(3) -0.001(4) 0.043(4)
C15 0.018(2) 0.028(2) 0.023(2) -0.005(2) -0.0043(19) -0.0006(19)
C2 0.026(3) 0.054(3) 0.032(3) 0.018(3) 0.004(2) 0.000(3)
C3 0.017(2) 0.021(2) 0.030(3) -0.003(2) 0.003(2) 0.0021(18)
C8 0.021(3) 0.034(3) 0.057(4) -0.015(3) -0.010(3) 0.006(2)
C9 0.019(2) 0.023(2) 0.028(3) 0.003(2) -0.002(2) 0.0009(19)
C10 0.018(3) 0.043(3) 0.053(4) -0.018(3) -0.005(3) 0.002(2)

loop_
_atom_type_symbol
_atom_type_description
_atom_type_scat_dispersion_real
_atom_type_scat_dispersion_imag
_atom_type_scat_source
C C 0.0033 0.0016 'International Tables Vol C Tables 4.2.6.8 and 6.1.1.4'
H H 0.0000 0.0000 'International Tables Vol C Tables 4.2.6.8 and 6.1.1.4'
N N 0.0061 0.0033 'International Tables Vol C Tables 4.2.6.8 and 6.1.1.4'
O O 0.0106 0.0060 'International Tables Vol C Tables 4.2.6.8 and 6.1.1.4'
Cu Cu 0.3201 1.2651 'International Tables Vol C Tables 4.2.6.8 and 6.1.1.4'
I I -0.4742 1.8119 'International Tables Vol C Tables 4.2.6.8 and 6.1.1.4'
Nd Nd -0.1943 3.0179 'International Tables Vol C Tables 4.2.6.8 and 6.1.1.4'

loop_
_geom_angle_atom_site_label_1
_geom_angle_atom_site_label_2
_geom_angle_atom_site_label_3
_geom_angle
_geom_angle_site_symmetry_1
_geom_angle_site_symmetry_3
_geom_angle_publ_flag
O8 Nd1 O4 109.95(12) . . ?
O8 Nd1 O6 153.63(12) . . ?
O4 Nd1 O6 77.01(12) . . ?
O8 Nd1 O9 90.93(14) . . ?
O4 Nd1 O9 139.65(12) . . ?
O6 Nd1 O9 70.36(14) . . ?
O8 Nd1 O2 135.61(11) . . ?
O4 Nd1 O2 84.66(11) . . ?
O6 Nd1 O2 69.07(11) . . ?
O9 Nd1 O2 104.51(13) . . ?
O8 Nd1 O13 69.32(13) . . ?
O4 Nd1 O13 72.20(12) . . ?
O6 Nd1 O13 135.39(13) . . ?
O9 Nd1 O13 148.01(13) . . ?
O2 Nd1 O13 76.57(11) . . ?
O8 Nd1 O1 72.69(11) . . ?
O4 Nd1 O1 138.97(11) . . ?
O6 Nd1 O1 119.49(11) . . ?
O9 Nd1 O1 79.38(11) . . ?
O2 Nd1 O1 69.83(10) . . ?
O13 Nd1 O1 70.96(11) . . ?
O8 Nd1 O22 78.20(11) . . ?
O4 Nd1 O22 75.95(11) . . ?
O6 Nd1 O22 79.09(11) . . ?
O9 Nd1 O22 75.15(13) . . ?
O2 Nd1 O22 145.73(10) . . ?
O13 Nd1 O22 122.03(12) . . ?
O1 Nd1 O22 140.64(10) . . ?
O8 Nd1 Nd2 107.08(8) . . ?
O4 Nd1 Nd2 116.25(8) . . ?
O6 Nd1 Nd2 91.11(8) . . ?
O9 Nd1 Nd2 87.93(10) . . ?
O2 Nd1 Nd2 34.79(7) . . ?
O13 Nd1 Nd2 75.03(9) . . ?
O1 Nd1 Nd2 35.64(7) . . ?
O22 Nd1 Nd2 162.48(8) . . ?
O5 Nd4 O15 120.10(12) 2_545 . ?
O5 Nd4 O17 79.67(13) 2_545 . ?
O15 Nd4 O17 146.34(13) . . ?
O5 Nd4 O23 75.14(12) 2_545 3_566 ?
O15 Nd4 O23 73.22(12) . 3_566 ?
O17 Nd4 O23 140.43(12) . 3_566 ?
O5 Nd4 O16 79.13(12) 2_545 3_566 ?
O15 Nd4 O16 134.05(11) . 3_566 ?
O17 Nd4 O16 72.82(13) . 3_566 ?
O23 Nd4 O16 72.82(12) 3_566 3_566 ?
O5 Nd4 O21 115.42(11) 2_545 2_545 ?
O15 Nd4 O21 75.90(11) . 2_545 ?
O17 Nd4 O21 70.78(12) . 2_545 ?
O23 Nd4 O21 148.25(11) 3_566 2_545 ?
O16 Nd4 O21 136.93(12) 3_566 2_545 ?
O5 Nd4 O24 156.75(12) 2_545 . ?
O15 Nd4 O24 82.65(12) . . ?
O17 Nd4 O24 77.98(13) . . ?
O23 Nd4 O24 119.73(10) 3_566 . ?
O16 Nd4 O24 88.19(12) 3_566 . ?
O21 Nd4 O24 62.45(10) 2_545 . ?
O5 Nd4 O23 137.55(12) 2_545 . ?
O15 Nd4 O23 72.76(11) . . ?
O17 Nd4 O23 112.43(12) . . ?
O23 Nd4 O23 70.68(11) 3_566 . ?
O16 Nd4 O23 67.36(11) 3_566 . ?
O21 Nd4 O23 106.88(10) 2_545 . ?
O24 Nd4 O23 49.41(10) . . ?
O5 Nd4 O22 73.85(11) 2_545 2_545 ?
O15 Nd4 O22 75.98(11) . 2_545 ?
O17 Nd4 O22 85.31(12) . 2_545 ?
O23 Nd4 O22 115.51(10) 3_566 2_545 ?
O16 Nd4 O22 147.83(11) 3_566 2_545 ?
O21 Nd4 O22 48.31(10) 2_545 2_545 ?
O24 Nd4 O22 110.42(10) . 2_545 ?
O23 Nd4 O22 144.49(11) . 2_545 ?
O5 Nd4 C53 155.10(13) 2_545 . ?
O15 Nd4 C53 77.14(12) . . ?
O17 Nd4 C53 95.06(14) . . ?
O23 Nd4 C53 95.18(12) 3_566 . ?
O16 Nd4 C53 76.08(13) 3_566 . ?
O21 Nd4 C53 84.96(11) 2_545 . ?
O24 Nd4 C53 24.83(11) . . ?
O23 Nd4 C53 24.60(11) . . ?
O22 Nd4 C53 130.35(11) 2_545 . ?
O5 Nd4 C51 94.93(13) 2_545 2_545 ?
O15 Nd4 C51 74.78(13) . 2_545 ?
O17 Nd4 C51 76.67(13) . 2_545 ?
O23 Nd4 C51 134.98(12) 3_566 2_545 ?
O16 Nd4 C51 149.48(13) 3_566 2_545 ?
O21 Nd4 C51 23.82(11) 2_545 2_545 ?
O24 Nd4 C51 86.12(11) . 2_545 ?
O23 Nd4 C51 127.11(12) . 2_545 ?
O22 Nd4 C51 24.49(11) 2_545 2_545 ?
C53 Nd4 C51 107.62(12) . 2_545 ?
O3 Nd2 O11 90.10(13) 3_565 . ?
O3 Nd2 O2 148.61(11) 3_565 . ?
O11 Nd2 O2 97.97(13) . . ?
O3 Nd2 O2 86.12(11) 3_565 3_565 ?
O11 Nd2 O2 161.77(14) . 3_565 ?
O2 Nd2 O2 76.78(11) . 3_565 ?
O3 Nd2 O1 139.78(11) 3_565 . ?
O11 Nd2 O1 71.92(12) . . ?
O2 Nd2 O1 71.09(10) . . ?
O2 Nd2 O1 121.23(10) 3_565 . ?
O3 Nd2 O14 79.42(13) 3_565 . ?
O11 Nd2 O14 80.04(16) . . ?
O2 Nd2 O14 72.28(11) . . ?
O2 Nd2 O14 81.73(12) 3_565 . ?
O1 Nd2 O14 129.44(11) . . ?
O3 Nd2 O19 86.86(14) 3_565 . ?
O11 Nd2 O19 127.31(15) . . ?
O2 Nd2 O19 111.09(12) . . ?
O2 Nd2 O19 70.32(11) 3_565 . ?
O1 Nd2 O19 77.25(12) . . ?
O14 Nd2 O19 149.62(13) . . ?
O3 Nd2 O20 76.15(12) 3_565 . ?
O11 Nd2 O20 77.48(15) . . ?
O2 Nd2 O20 135.19(10) . . ?
O2 Nd2 O20 118.65(11) 3_565 . ?
O1 Nd2 O20 65.11(10) . . ?
O14 Nd2 O20 146.53(13) . . ?
O19 Nd2 O20 50.77(12) . . ?
O3 Nd2 C49 77.61(14) 3_565 . ?
O11 Nd2 C49 103.15(17) . . ?
O2 Nd2 C49 128.89(13) . . ?
O2 Nd2 C49 93.45(13) 3_565 . ?
O1 Nd2 C49 72.27(12) . . ?
O14 Nd2 C49 156.80(13) . . ?
O19 Nd2 C49 25.42(14) . . ?
O20 Nd2 C49 25.71(13) . . ?
O3 Nd2 Nd2 119.92(9) 3_565 3_565 ?
O11 Nd2 Nd2 134.17(12) . 3_565 ?
O2 Nd2 Nd2 38.59(7) . 3_565 ?
O2 Nd2 Nd2 38.18(7) 3_565 3_565 ?
O1 Nd2 Nd2 97.26(7) . 3_565 ?
O14 Nd2 Nd2 73.42(10) . 3_565 ?
O19 Nd2 Nd2 90.73(9) . 3_565 ?
O20 Nd2 Nd2 139.26(8) . 3_565 ?
C49 Nd2 Nd2 115.93(12) . 3_565 ?
O3 Nd2 Nd3 104.12(9) 3_565 . ?
O11 Nd2 Nd3 51.22(12) . . ?
O2 Nd2 Nd3 104.53(7) . . ?
O2 Nd2 Nd3 146.87(7) 3_565 . ?
O1 Nd2 Nd3 36.90(7) . . ?
O14 Nd2 Nd3 130.77(10) . . ?
O19 Nd2 Nd3 78.76(9) . . ?
O20 Nd2 Nd3 38.88(7) . . ?
C49 Nd2 Nd3 59.40(10) . . ?
Nd2 Nd2 Nd3 134.107(10) 3_565 . ?
O3 Nd2 Nd1 169.50(9) 3_565 . ?
O11 Nd2 Nd1 79.40(10) . . ?
O2 Nd2 Nd1 35.63(7) . . ?
O2 Nd2 Nd1 103.90(7) 3_565 . ?
O1 Nd2 Nd1 36.07(7) . . ?
O14 Nd2 Nd1 98.68(9) . . ?
O19 Nd2 Nd1 99.37(10) . . ?
O20 Nd2 Nd1 101.18(7) . . ?
C49 Nd2 Nd1 104.50(10) . . ?
Nd2 Nd2 Nd1 68.766(7) 3_565 . ?
Nd3 Nd2 Nd1 69.173(6) . . ?
O10 Nd3 O18 145.88(13) . . ?
O10 Nd3 O7 77.80(13) . . ?
O18 Nd3 O7 70.92(12) . . ?
O10 Nd3 O1 84.99(11) . . ?
O18 Nd3 O1 98.36(11) . . ?
O7 Nd3 O1 73.10(11) . . ?
O10 Nd3 O21 117.85(12) . 2_545 ?
O18 Nd3 O21 74.90(11) . 2_545 ?
O7 Nd3 O21 129.55(11) . 2_545 ?
O1 Nd3 O21 148.86(10) . 2_545 ?
O10 Nd3 O24 78.94(12) . . ?
O18 Nd3 O24 79.68(12) . . ?
O7 Nd3 O24 74.08(12) . . ?
O1 Nd3 O24 145.79(10) . . ?
O21 Nd3 O24 64.07(10) 2_545 . ?
O10 Nd3 O20 136.31(12) . . ?
O18 Nd3 O20 73.94(12) . . ?
O7 Nd3 O20 120.99(12) . . ?
O1 Nd3 O20 66.97(10) . . ?
O21 Nd3 O20 82.04(11) 2_545 . ?
O24 Nd3 O20 141.47(11) . . ?
O10 Nd3 O12 70.77(13) . . ?
O18 Nd3 O12 138.56(13) . . ?
O7 Nd3 O12 148.51(13) . . ?
O1 Nd3 O12 105.42(13) . . ?
O21 Nd3 O12 67.14(12) 2_545 . ?
O24 Nd3 O12 97.53(14) . . ?
O20 Nd3 O12 84.71(14) . . ?
O10 Nd3 Nd2 96.90(9) . . ?
O18 Nd3 Nd2 106.06(9) . . ?
O7 Nd3 Nd2 109.69(9) . . ?
O1 Nd3 Nd2 36.87(7) . . ?
O21 Nd3 Nd2 114.77(7) 2_545 . ?
O24 Nd3 Nd2 173.83(9) . . ?
O20 Nd3 Nd2 41.14(8) . . ?
O12 Nd3 Nd2 76.71(11) . . ?
Cu3 I5 Cu1 101.15(3) . . ?
Cu3 I5 Cu2 61.35(2) . . ?
Cu1 I5 Cu2 57.71(2) . . ?
Cu2 I4 Cu3 62.03(2) . . ?
Cu2 I4 Cu4 117.70(3) . . ?
Cu3 I4 Cu4 68.46(3) . . ?
Cu1 I3 Cu2 58.76(2) . . ?
Cu1 I3 Cu5 133.94(13) . 2 ?
Cu2 I3 Cu5 88.55(15) . 2 ?
Cu4 I2 Cu3 69.37(3) . . ?
Cu4 I2 Cu6' 151.12(14) . . ?
Cu3 I2 Cu6' 91.68(15) . . ?
Cu1 I1 Cu4 136.00(3) 4_575 . ?
Cu1 I1 Cu6 95.81(7) 4_575 2_455 ?
Cu4 I1 Cu6 117.05(7) . 2_455 ?
N2 Cu2 Cu1 115.23(15) . . ?
N2 Cu2 I4 106.56(15) . . ?
Cu1 Cu2 I4 138.01(3) . . ?
N2 Cu2 I3 106.48(13) . . ?
Cu1 Cu2 I3 60.18(2) . . ?
I4 Cu2 I3 104.79(3) . . ?
N2 Cu2 I5 98.60(14) . . ?
Cu1 Cu2 I5 61.12(3) . . ?
I4 Cu2 I5 117.56(3) . . ?
I3 Cu2 I5 121.29(3) . . ?
N2 Cu2 Cu3 118.77(13) . . ?
Cu1 Cu2 Cu3 101.53(3) . . ?
I4 Cu2 Cu3 59.23(2) . . ?
I3 Cu2 Cu3 134.49(3) . . ?
I5 Cu2 Cu3 58.50(2) . . ?
N1 Cu1 Cu2 118.48(15) . . ?
N1 Cu1 I1 110.29(15) . 4_576 ?
Cu2 Cu1 I1 131.23(3) . 4_576 ?
N1 Cu1 I3 103.87(14) . . ?
Cu2 Cu1 I3 61.06(3) . . ?
I1 Cu1 I3 107.62(3) 4_576 . ?
N1 Cu1 I5 101.86(14) . . ?
Cu2 Cu1 I5 61.17(3) . . ?
I1 Cu1 I5 110.33(3) 4_576 . ?
I3 Cu1 I5 122.22(3) . . ?
N3 Cu3 I5 104.92(14) . . ?
N3 Cu3 I4 108.92(14) . . ?
I5 Cu3 I4 118.72(3) . . ?
N3 Cu3 I2 102.61(14) . . ?
I5 Cu3 I2 109.47(3) . . ?
I4 Cu3 I2 110.83(3) . . ?
N3 Cu3 Cu2 120.69(14) . . ?
I5 Cu3 Cu2 60.16(2) . . ?
I4 Cu3 Cu2 58.74(2) . . ?
I2 Cu3 Cu2 136.66(3) . . ?
N3 Cu3 Cu4 111.75(15) . . ?
I5 Cu3 Cu4 142.29(3) . . ?
I4 Cu3 Cu4 56.76(2) . . ?
I2 Cu3 Cu4 54.62(2) . . ?
Cu2 Cu3 Cu4 105.66(3) . . ?
N4 Cu4 I2 103.25(14) . . ?
N4 Cu4 I1 118.92(15) . . ?
I2 Cu4 I1 118.06(3) . . ?
N4 Cu4 I4 110.60(15) . . ?
I2 Cu4 I4 110.26(3) . . ?
I1 Cu4 I4 95.57(3) . . ?
N4 Cu4 Cu3 127.23(15) . . ?
I2 Cu4 Cu3 56.02(2) . . ?
I1 Cu4 Cu3 113.16(3) . . ?
I4 Cu4 Cu3 54.78(2) . . ?
Nd2 O2 Nd2 103.22(11) . 3_565 ?
Nd2 O2 Nd1 109.58(11) . . ?
Nd2 O2 Nd1 127.78(12) 3_565 . ?
C12 O6 Nd1 140.0(3) . . ?
C53 O24 Nd3 146.0(3) . . ?
C53 O24 Nd4 97.3(3) . . ?
Nd3 O24 Nd4 114.44(12) . . ?
C53 O23 Nd4 155.5(3) . 3_566 ?
C53 O23 Nd4 94.6(3) . . ?
Nd4 O23 Nd4 109.32(11) 3_566 . ?
C24 O10 Nd3 137.5(3) . . ?
C49 O20 Nd3 134.2(3) . . ?
C49 O20 Nd2 89.6(3) . . ?
Nd3 O20 Nd2 99.98(12) . . ?
C48 O18 Nd3 136.5(3) . . ?
C6 O4 Nd1 128.3(3) . . ?
Nd2 O1 Nd3 106.23(11) . . ?
Nd2 O1 Nd1 108.28(11) . . ?
Nd3 O1 Nd1 131.48(12) . . ?
C36 O13 Nd1 149.7(3) . . ?
C36 O14 Nd2 134.1(3) 3_565 . ?
C42 O15 Nd4 136.7(3) . . ?
C51 O22 Nd1 134.7(3) . . ?
C51 O22 Nd4 90.5(3) . 2 ?
Nd1 O22 Nd4 132.40(14) . 2 ?
C18 O8 Nd1 141.4(3) . . ?
O23 C53 O24 118.6(4) . . ?
O23 C53 C54 121.5(4) . . ?
O24 C53 C54 119.9(4) . . ?
O23 C53 Nd4 60.8(2) . . ?
O24 C53 Nd4 57.8(2) . . ?
C54 C53 Nd4 175.9(4) . . ?
C48 O17 Nd4 141.2(3) . . ?
C24 O9 Nd1 145.9(3) . . ?
O14 C36 O13 126.1(5) 3_565 . ?
O14 C36 C33 117.7(4) 3_565 . ?
O13 C36 C33 116.2(4) . . ?
C30 O12 Nd3 106.6(4) . . ?
C6 O3 Nd2 133.7(3) . 3_565 ?
C42 O16 Nd4 141.0(3) . 3_566 ?
C49 O19 Nd2 96.1(3) . . ?
C18 O7 Nd3 142.0(3) . . ?
C22 C21 C20 116.4(5) . . ?
C22 C21 C24 121.2(4) . . ?
C20 C21 C24 122.3(5) . . ?
C12 O5 Nd4 144.1(3) . 2 ?
C34 C33 C32 117.3(5) . . ?
C34 C33 C36 120.7(4) . . ?
C32 C33 C36 122.0(4) . . ?
C17 N3 C13 117.4(5) . . ?
C17 N3 Cu3 122.8(4) . . ?
C13 N3 Cu3 118.2(4) . . ?
C1 N1 C5 117.8(5) . . ?
C1 N1 Cu1 121.7(4) . . ?
C5 N1 Cu1 120.0(4) . . ?
O3 C6 O4 125.9(5) . . ?
O3 C6 C3 117.6(4) . 4_675 ?
O4 C6 C3 116.5(4) . 4_675 ?
C19 N4 C23 116.9(5) . . ?
C19 N4 Cu4 123.1(4) . . ?
C23 N4 Cu4 119.9(4) . . ?
O9 C24 O10 125.7(5) . . ?
O9 C24 C21 118.1(4) . . ?
O10 C24 C21 116.2(4) . . ?
O6 C12 O5 126.6(5) . . ?
O6 C12 C9 115.9(4) . 4_575 ?
O5 C12 C9 117.5(4) . 4_575 ?
O16 C42 O15 127.4(4) . . ?
O16 C42 C39 115.9(4) . . ?
O15 C42 C39 116.7(4) . . ?
C51 O21 Nd3 142.1(3) . 2 ?
C51 O21 Nd4 101.5(3) . 2 ?
Nd3 O21 Nd4 115.67(12) 2 2 ?
C11 N2 C7 117.3(5) . . ?
C11 N2 Cu2 122.7(4) . . ?
C7 N2 Cu2 119.9(4) . . ?
C30 O11 Nd2 146.5(4) . . ?
O21 C51 O22 119.7(4) . . ?
O21 C51 C52 118.7(4) . . ?
O22 C51 C52 121.6(4) . . ?
O21 C51 Nd4 54.7(2) . 2 ?
O22 C51 Nd4 65.0(2) . 2 ?
C52 C51 Nd4 173.4(3) . 2 ?
O8 C18 O7 127.2(5) . . ?
O8 C18 C15 116.0(4) . 1_655 ?
O7 C18 C15 116.8(4) . 1_655 ?
C46 C45 C44 117.9(5) . . ?
C46 C45 C48 119.9(5) . . ?
C44 C45 C48 122.1(5) . . ?
C28 C27 C26 116.7(5) . . ?
C28 C27 C30 122.1(5) . . ?
C26 C27 C30 121.2(5) . . ?
C40 C39 C38 116.7(5) . . ?
C40 C39 C42 122.9(5) . . ?
C38 C39 C42 120.3(5) . . ?
O17 C48 O18 127.2(4) . . ?
O17 C48 C45 116.3(4) . . ?
O18 C48 C45 116.5(5) . . ?
C23 C22 C21 120.3(5) . . ?
O19 C49 O20 121.8(5) . . ?
O19 C49 C50 118.7(6) . . ?
O20 C49 C50 119.5(6) . . ?
O19 C49 Nd2 58.5(3) . . ?
O20 C49 Nd2 64.7(3) . . ?
C50 C49 Nd2 166.9(4) . . ?
O12 C30 O11 123.3(5) . . ?
O12 C30 C27 119.2(5) . . ?
O11 C30 C27 117.4(5) . . ?
N3 C17 C16 122.9(5) . . ?
N1 C5 C4 122.6(5) . . ?
C37 C38 C39 119.9(6) . . ?
C15 C16 C17 119.2(5) . . ?
N2 C11 C10 123.6(5) . . ?
C45 C44 C43 119.4(5) . . ?
C35 C34 C33 119.2(5) . . ?
N4 C23 C22 123.2(5) . . ?
C5 C4 C3 119.1(5) . . ?
C47 C46 C45 119.4(6) . . ?
C19 C20 C21 120.2(5) . . ?
C27 C26 C25 120.5(6) . . ?
N2 C7 C8 122.9(5) . . ?
N3 C13 C14 122.8(6) . . ?
N6 C31 C32 122.5(5) . . ?
N4 C19 C20 123.0(5) . . ?
C33 C32 C31 119.7(5) . . ?
N7 C37 C38 123.8(6) . . ?
N6 C35 C34 123.6(5) . . ?
N5 Cu5 N6 159.1(4) 1_655 . ?
N5 Cu5 I3 96.7(3) 1_655 2_545 ?
N6 Cu5 I3 100.9(2) . 2_545 ?
N5 Cu5' N6 172.6(6) 1_655 . ?
N8 Cu6 N7 160.4(4) 1_455 . ?
N8 Cu6 I1 97.6(2) 1_455 2_445 ?
N7 Cu6 I1 101.6(2) . 2_445 ?
N7 Cu6' N8 156.5(4) . 1_455 ?
N7 Cu6' I2 101.0(3) . . ?
N8 Cu6' I2 102.4(3) 1_455 . ?
C31 N6 C35 117.5(5) . . ?
C31 N6 Cu5' 113.9(5) . . ?
C35 N6 Cu5' 128.3(5) . . ?
C31 N6 Cu5 125.3(5) . . ?
C35 N6 Cu5 115.9(4) . . ?
Cu5' N6 Cu5 13.2(3) . . ?
C29 N5 C25 116.5(5) . . ?
C29 N5 Cu5' 121.7(6) . 1_455 ?
C25 N5 Cu5' 121.0(6) . 1_455 ?
C29 N5 Cu5 121.5(5) . 1_455 ?
C25 N5 Cu5 121.6(5) . 1_455 ?
Cu5' N5 Cu5 13.2(3) 1_455 1_455 ?
C41 N7 C37 115.6(6) . . ?
C41 N7 Cu6' 122.6(5) . . ?
C37 N7 Cu6' 121.0(5) . . ?
C41 N7 Cu6 120.7(5) . . ?
C37 N7 Cu6 122.5(5) . . ?
Cu6' N7 Cu6 19.16(15) . . ?
C13 C14 C15 119.7(5) . . ?
C43 N8 C47 116.9(5) . . ?
C43 N8 Cu6 127.8(5) . 1_655 ?
C47 N8 Cu6 114.5(4) . 1_655 ?
C43 N8 Cu6' 117.0(5) . 1_655 ?
C47 N8 Cu6' 125.5(5) . 1_655 ?
Cu6 N8 Cu6' 19.18(16) 1_655 1_655 ?
N8 C47 C46 123.5(6) . . ?
N8 C43 C44 122.8(6) . . ?
N1 C1 C2 122.7(6) . . ?
C27 C28 C29 120.6(6) . . ?
N5 C29 C28 122.5(6) . . ?
N5 C25 C26 123.0(7) . . ?
C39 C40 C41 119.6(6) . . ?
N7 C41 C40 124.3(7) . . ?
C14 C15 C16 117.9(5) . . ?
C14 C15 C18 121.2(5) . 1_455 ?
C16 C15 C18 120.9(5) . 1_455 ?
C3 C2 C1 119.7(5) . . ?
C2 C3 C4 117.9(5) . . ?
C2 C3 C6 121.3(4) . 4_476 ?
C4 C3 C6 120.5(5) . 4_476 ?
C7 C8 C9 119.3(5) . . ?
C10 C9 C8 117.8(5) . . ?
C10 C9 C12 122.9(4) . 4_576 ?
C8 C9 C12 119.1(4) . 4_576 ?
C11 C10 C9 118.9(5) . . ?

loop_
_geom_bond_atom_site_label_1
_geom_bond_atom_site_label_2
_geom_bond_distance
_geom_bond_site_symmetry_2
_geom_bond_publ_flag
Nd1 O8 2.388(3) . ?
Nd1 O4 2.395(3) . ?
Nd1 O6 2.401(3) . ?
Nd1 O9 2.439(4) . ?
Nd1 O2 2.473(3) . ?
Nd1 O13 2.475(3) . ?
Nd1 O1 2.480(3) . ?
Nd1 O22 2.537(3) . ?
Nd1 Nd2 3.9987(4) . ?
Nd4 O5 2.338(3) 2_545 ?
Nd4 O15 2.424(3) . ?
Nd4 O17 2.427(4) . ?
Nd4 O23 2.459(3) 3_566 ?
Nd4 O16 2.474(4) 3_566 ?
Nd4 O21 2.527(3) 2_545 ?
Nd4 O24 2.557(3) . ?
Nd4 O23 2.624(3) . ?
Nd4 O22 2.749(3) 2_545 ?
Nd4 C53 2.995(4) . ?
Nd4 C51 3.034(5) 2_545 ?
Nd2 O3 2.379(3) 3_565 ?
Nd2 O11 2.379(4) . ?
Nd2 O2 2.421(3) . ?
Nd2 O2 2.443(3) 3_565 ?
Nd2 O1 2.454(3) . ?
Nd2 O14 2.456(4) . ?
Nd2 O19 2.487(4) . ?
Nd2 O20 2.624(3) . ?
Nd2 C49 2.902(5) . ?
Nd2 Nd2 3.8131(5) 3_565 ?
Nd2 Nd3 3.9273(4) . ?
Nd3 O10 2.362(3) . ?
Nd3 O18 2.430(3) . ?
Nd3 O7 2.439(3) . ?
Nd3 O1 2.456(3) . ?
Nd3 O21 2.482(3) 2_545 ?
Nd3 O24 2.486(3) . ?
Nd3 O20 2.503(3) . ?
Nd3 O12 2.623(4) . ?
I5 Cu3 2.6461(9) . ?
I5 Cu1 2.6907(9) . ?
I5 Cu2 2.6920(8) . ?
I4 Cu2 2.6358(9) . ?
I4 Cu3 2.6496(9) . ?
I4 Cu4 2.7126(10) . ?
I3 Cu1 2.6361(9) . ?
I3 Cu2 2.6588(8) . ?
I3 Cu5 2.955(5) 2 ?
I2 Cu4 2.6280(9) . ?
I2 Cu3 2.6729(9) . ?
I2 Cu6' 2.966(6) . ?
I1 Cu1 2.6087(9) 4_575 ?
I1 Cu4 2.6301(10) . ?
I1 Cu6 2.869(5) 2_455 ?
Cu2 N2 2.040(4) . ?
Cu2 Cu1 2.5977(11) . ?
Cu2 Cu3 2.7234(11) . ?
Cu1 N1 2.037(5) . ?
Cu1 I1 2.6087(9) 4_576 ?
Cu3 N3 2.042(4) . ?
Cu3 Cu4 3.0166(12) . ?
Cu4 N4 2.038(5) . ?
O2 Nd2 2.443(3) 3_565 ?
O6 C12 1.237(5) . ?
O24 C53 1.268(5) . ?
O23 C53 1.251(5) . ?
O23 Nd4 2.459(3) 3_566 ?
O10 C24 1.245(6) . ?
O20 C49 1.259(6) . ?
O18 C48 1.250(6) . ?
O4 C6 1.253(6) . ?
O13 C36 1.252(6) . ?
O14 C36 1.239(6) 3_565 ?
O15 C42 1.257(6) . ?
O22 C51 1.258(6) . ?
O22 Nd4 2.749(3) 2 ?
O8 C18 1.242(6) . ?
C53 C54 1.477(7) . ?
O17 C48 1.246(6) . ?
O9 C24 1.240(6) . ?
C36 O14 1.239(6) 3_565 ?
C36 C33 1.499(6) . ?
O12 C30 1.238(7) . ?
O3 C6 1.250(6) . ?
O3 Nd2 2.379(3) 3_565 ?
O16 C42 1.251(6) . ?
O16 Nd4 2.474(4) 3_566 ?
O19 C49 1.253(6) . ?
O7 C18 1.244(6) . ?
C21 C22 1.378(7) . ?
C21 C20 1.384(7) . ?
C21 C24 1.501(6) . ?
O5 C12 1.251(5) . ?
O5 Nd4 2.338(3) 2 ?
C33 C34 1.373(7) . ?
C33 C32 1.375(7) . ?
N3 C17 1.321(7) . ?
N3 C13 1.340(7) . ?
N1 C1 1.314(8) . ?
N1 C5 1.343(7) . ?
C6 C3 1.502(7) 4_675 ?
N4 C19 1.333(7) . ?
N4 C23 1.336(8) . ?
C12 C9 1.493(7) 4_575 ?
C42 C39 1.509(6) . ?
O21 C51 1.251(5) . ?
O21 Nd3 2.482(3) 2 ?
O21 Nd4 2.527(3) 2 ?
N2 C11 1.321(7) . ?
N2 C7 1.335(7) . ?
O11 C30 1.260(7) . ?
C51 C52 1.510(7) . ?
C51 Nd4 3.034(5) 2 ?
C18 C15 1.510(7) 1_655 ?
C45 C46 1.373(7) . ?
C45 C44 1.375(7) . ?
C45 C48 1.525(6) . ?
C27 C28 1.350(8) . ?
C27 C26 1.358(8) . ?
C27 C30 1.496(7) . ?
C39 C40 1.343(8) . ?
C39 C38 1.386(7) . ?
C22 C23 1.363(7) . ?
C49 C50 1.509(8) . ?
C17 C16 1.379(7) . ?
C5 C4 1.370(7) . ?
C38 C37 1.354(8) . ?
C16 C15 1.374(7) . ?
C11 C10 1.370(8) . ?
C44 C43 1.381(8) . ?
C34 C35 1.368(8) . ?
C4 C3 1.379(7) . ?
C46 C47 1.367(8) . ?
C20 C19 1.370(8) . ?
C26 C25 1.370(8) . ?
C7 C8 1.365(7) . ?
C13 C14 1.365(8) . ?
C31 N6 1.317(8) . ?
C31 C32 1.383(8) . ?
C37 N7 1.326(9) . ?
C35 N6 1.325(8) . ?
Cu5 N5 1.953(7) 1_655 ?
Cu5 N6 1.953(7) . ?
Cu5 I3 2.955(5) 2_545 ?
Cu5' N5 1.917(11) 1_655 ?
Cu5' N6 1.931(11) . ?
Cu6 N8 1.939(5) 1_455 ?
Cu6 N7 1.971(6) . ?
Cu6 I1 2.869(5) 2_445 ?
Cu6' N7 1.956(7) . ?
Cu6' N8 1.978(7) 1_455 ?
N5 C29 1.318(9) . ?
N5 C25 1.329(9) . ?
N5 Cu5' 1.917(11) 1_455 ?
N5 Cu5 1.953(7) 1_455 ?
N7 C41 1.314(9) . ?
C14 C15 1.366(7) . ?
N8 C43 1.333(8) . ?
N8 C47 1.337(8) . ?
N8 Cu6 1.939(5) 1_655 ?
N8 Cu6' 1.978(7) 1_655 ?
C1 C2 1.380(8) . ?
C28 C29 1.388(9) . ?
C40 C41 1.380(9) . ?
C15 C18 1.510(7) 1_455 ?
C2 C3 1.363(7) . ?
C3 C6 1.502(7) 4_476 ?
C8 C9 1.381(7) . ?
C9 C10 1.376(7) . ?
C9 C12 1.493(7) 4_576 ?
